data_6000139
loop_
_publ_author_name
'Chan, J. Y.'
'Levin, I.'
'Vanderah, T. A.'
'Geyer, R. G.'
'Roth, R. S.'

_publ_section_title
;
 Subsolidus phase relations and dielectric properties in the
 SrO-Al2O3-Nb2O5 system
;
_journal_name_full
;
 International Journal of Inorganic Materials
;
_journal_page_first 107
_journal_page_last 114
_journal_paper_doi 10.1016/S1466-6049(00)00014-3
_journal_volume 2
_journal_year 2000
_chemical_formula_sum 'Al0.7 Nb9.3 O30 Sr5.7'
_space_group_name_H-M_alt 'P 4 b m'
_cell_angle_alpha 90.000
_cell_angle_beta 90.000
_cell_angle_gamma 90.000
_cell_length_a 12.3740
_cell_length_b 12.3740
_cell_length_c 3.8785
_cell_volume 593.86
_cod_database_code 6000139

loop_
_atom_site_label
_atom_site_fract_x
_atom_site_fract_y
_atom_site_fract_z
? ? ? ?
